data_8107402
loop_
_publ_author_name
'Wang, Yi-Ning'
'Min, Li-Jing'
'Han, Liang'
'Liu, Xing-Hai'
'Sun, Guo-Xiang'

_publ_section_title
;
 Hydrogen bonded dimers in the crystal structure of
 2-chloro-N-((3,5-dimethylphenyl)carbamoyl)-nicotinamide, C30H28Cl2N6O4
;
_journal_issue 2
_journal_name_full 'Zeitschrift f\"ur Kristallographie - New Crystal Structures'
_journal_page_first 227
_journal_page_last 229
_journal_paper_doi 10.1515/ncrs-2022-0528
_journal_volume 238
_journal_year 2023
_chemical_formula_moiety 'C15 H14 Cl N3 O2'
_chemical_formula_sum 'C15 H14 Cl N3 O2'
_chemical_formula_weight 303.74
_space_group_crystal_system monoclinic
_space_group_IT_number 14
_space_group_name_Hall '-P 2yn'
_space_group_name_H-M_alt 'P 1 21/n 1'
_atom_sites_solution_hydrogens geom
_atom_sites_solution_primary direct
_cell_angle_alpha 90
_cell_angle_beta 109.814(10)
_cell_angle_gamma 90
_cell_formula_units_Z 8
_cell_length_a 15.812(5)
_cell_length_b 8.820(3)
_cell_length_c 22.615(7)
_cell_measurement_reflns_used 5379
_cell_measurement_temperature 296(2)
_cell_measurement_theta_max 24.71
_cell_measurement_theta_min 2.69
_cell_volume 2967.2(17)
_computing_molecular_graphics 'Olex2 (Dolomanov et al., 2009)'
_computing_publication_material 'Olex2 (Dolomanov et al., 2009)'
_computing_structure_refinement 'ShelXL (Sheldrick, 2015)'
_computing_structure_solution 'ShelXS (Sheldrick, 2008)'
_diffrn_ambient_temperature 296(2)
_diffrn_measured_fraction_theta_full 0.982
_diffrn_measured_fraction_theta_max 0.982
_diffrn_measurement_device_type 'CCD area detector'
_diffrn_measurement_method 'phi and omega scans'
_diffrn_radiation_monochromator graphite
_diffrn_radiation_type MoK\a
_diffrn_radiation_wavelength 0.71073
_diffrn_reflns_av_R_equivalents 0.0370
_diffrn_reflns_av_unetI/netI 0.0476
_diffrn_reflns_Laue_measured_fraction_full 0.982
_diffrn_reflns_Laue_measured_fraction_max 0.982
_diffrn_reflns_limit_h_max 14
_diffrn_reflns_limit_h_min -18
_diffrn_reflns_limit_k_max 10
_diffrn_reflns_limit_k_min -10
_diffrn_reflns_limit_l_max 26
_diffrn_reflns_limit_l_min -26
_diffrn_reflns_number 14494
_diffrn_reflns_point_group_measured_fraction_full 0.982
_diffrn_reflns_point_group_measured_fraction_max 0.982
_diffrn_reflns_theta_full 24.910
_diffrn_reflns_theta_max 24.910
_diffrn_reflns_theta_min 1.914
_exptl_absorpt_coefficient_mu 0.265
_exptl_absorpt_correction_T_max 0.7452
_exptl_absorpt_correction_T_min 0.6644
_exptl_absorpt_correction_type multi-scan
_exptl_absorpt_process_details
'SADABS-2016/2 (Bruker,2016/2) was used for absorption correction. wR2(int) was 0.1577 before and 0.0449 after correction. The Ratio of minimum to maximum transmission is 0.8916. The \l/2 correction factor is Not present.'
_exptl_crystal_colour 'clear light colourless'
_exptl_crystal_colour_lustre clear
_exptl_crystal_colour_modifier light
_exptl_crystal_colour_primary colourless
_exptl_crystal_density_diffrn 1.360
_exptl_crystal_density_meas .
_exptl_crystal_description block
_exptl_crystal_F_000 1264
_exptl_crystal_size_max 0.46
_exptl_crystal_size_mid 0.36
_exptl_crystal_size_min 0.32
_refine_diff_density_max 0.221
_refine_diff_density_min -0.307
_refine_diff_density_rms 0.061
_refine_ls_extinction_coef .
_refine_ls_extinction_method none
_refine_ls_goodness_of_fit_ref 1.022
_refine_ls_hydrogen_treatment constr
_refine_ls_matrix_type full
_refine_ls_number_parameters 383
_refine_ls_number_reflns 5080
_refine_ls_number_restraints 0
_refine_ls_restrained_S_all 1.022
_refine_ls_R_factor_all 0.0854
_refine_ls_R_factor_gt 0.0489
_refine_ls_shift/su_max 0.001
_refine_ls_shift/su_mean 0.000
_refine_ls_structure_factor_coef Fsqd
_refine_ls_weighting_details 'w=1/[\s^2^(Fo^2^)+(0.0610P)^2^+1.2213P] where P=(Fo^2^+2Fc^2^)/3'
_refine_ls_weighting_scheme calc
_refine_ls_wR_factor_gt 0.1113
_refine_ls_wR_factor_ref 0.1302
_reflns_Friedel_coverage 0.000
_reflns_Friedel_fraction_full .
_reflns_Friedel_fraction_max .
_reflns_number_gt 3456
_reflns_number_total 5080
_reflns_threshold_expression 'I > 2\s(I)'
_cod_data_source_file suppl_j_ncrs-2022-0528_suppl.cif
_cod_data_source_block 1
_cod_original_cell_volume 2967.2(16)
_cod_database_code 8107402
_shelx_space_group_comment
;
The symmetry employed for this shelxl refinement is uniquely defined
by the following loop, which should always be used as a source of
symmetry information in preference to the above space-group names.
They are only intended as comments.
;
_shelx_estimated_absorpt_t_max 0.920
_shelx_estimated_absorpt_t_min 0.888
_olex2_refinement_description
;
1. Fixed Uiso
 At 1.2 times of:
  All C(H) groups, All N(H) groups
 At 1.5 times of:
  All C(H,H,H) groups
2.a Aromatic/amide H refined with riding coordinates:
 N2(H2), N3(H3), N5(H5), N6(H6), C1(H1), C2(H2A), C3(H3A), C9(H9), C11(H11),
 C13(H13), C16(H16), C17(H17), C18(H18), C24(H24), C26(H26), C28(H28)
2.b Idealised Me refined as rotating group:
 C14(H14A,H14B,H14C), C15(H15A,H15B,H15C), C29(H29A,H29B,H29C), C30(H30A,H30B,
 H30C)
;
_olex2_submission_special_instructions 'No special instructions were received'

loop_
_space_group_symop_operation_xyz
'x, y, z'
'-x+1/2, y+1/2, -z+1/2'
'-x, -y, -z'
'x-1/2, -y-1/2, z-1/2'

loop_
_atom_site_label
_atom_site_type_symbol
_atom_site_fract_x
_atom_site_fract_y
_atom_site_fract_z
_atom_site_U_iso_or_equiv
_atom_site_adp_type
_atom_site_occupancy
_atom_site_site_symmetry_order
_atom_site_calc_flag
_atom_site_refinement_flags_posn
_atom_site_refinement_flags_adp
_atom_site_refinement_flags_occupancy
_atom_site_disorder_assembly
_atom_site_disorder_group
Cl1 Cl 0.67240(5) 0.89441(11) 0.24748(3) 0.0639(3) Uani 1 1 d . . . . .
Cl2 Cl 1.17439(5) 0.77837(10) 0.27744(4) 0.0674(3) Uani 1 1 d . . . . .
O1 O 0.75151(12) 1.1594(2) 0.33730(8) 0.0549(5) Uani 1 1 d . . . . .
O2 O 0.87126(13) 1.0876(2) 0.52751(8) 0.0600(6) Uani 1 1 d . . . . .
O3 O 1.20302(14) 1.1511(3) 0.30342(9) 0.0697(7) Uani 1 1 d . . . . .
O4 O 1.31905(12) 1.1259(2) 0.49646(8) 0.0563(5) Uani 1 1 d . . . . .
N1 N 0.51513(15) 0.8876(3) 0.25865(10) 0.0464(6) Uani 1 1 d . . . . .
N2 N 0.76001(14) 1.0659(3) 0.43296(9) 0.0435(6) Uani 1 1 d . . . . .
H2 H 0.7307 1.0135 0.4516 0.052 Uiso 1 1 calc R . . . .
N3 N 0.89058(14) 1.2011(3) 0.44263(10) 0.0476(6) Uani 1 1 d . . . . .
H3 H 0.8633 1.2158 0.4031 0.057 Uiso 1 1 calc R . . . .
N4 N 1.00358(15) 0.7815(3) 0.26193(11) 0.0522(6) Uani 1 1 d . . . . .
N5 N 1.20918(13) 1.0893(2) 0.40251(9) 0.0397(5) Uani 1 1 d . . . . .
H5 H 1.1777 1.0490 0.4228 0.048 Uiso 1 1 calc R . . . .
N6 N 1.33791(13) 1.2241(2) 0.40855(9) 0.0418(5) Uani 1 1 d . . . . .
H6 H 1.3098 1.2378 0.3691 0.050 Uiso 1 1 calc R . . . .
C1 C 0.45535(18) 0.9165(3) 0.28682(14) 0.0489(7) Uani 1 1 d . . . . .
H1 H 0.3966 0.8831 0.2675 0.059 Uiso 1 1 calc R . . . .
C2 C 0.47549(18) 0.9925(3) 0.34257(14) 0.0463(7) Uani 1 1 d . . . . .
H2A H 0.4316 1.0097 0.3607 0.056 Uiso 1 1 calc R . . . .
C3 C 0.56229(17) 1.0431(3) 0.37130(12) 0.0411(6) Uani 1 1 d . . . . .
H3A H 0.5779 1.0933 0.4097 0.049 Uiso 1 1 calc R . . . .
C4 C 0.62630(16) 1.0192(3) 0.34290(11) 0.0348(6) Uani 1 1 d . . . . .
C5 C 0.59760(17) 0.9395(3) 0.28655(11) 0.0387(6) Uani 1 1 d . . . . .
C6 C 0.71822(16) 1.0869(3) 0.36979(11) 0.0385(6) Uani 1 1 d . . . . .
C7 C 0.84544(17) 1.1194(3) 0.47166(12) 0.0423(7) Uani 1 1 d . . . . .
C8 C 0.97751(16) 1.2676(3) 0.46777(12) 0.0377(6) Uani 1 1 d . . . . .
C9 C 1.00287(17) 1.3593(3) 0.42690(12) 0.0398(6) Uani 1 1 d . . . . .
H9 H 0.9629 1.3758 0.3865 0.048 Uiso 1 1 calc R . . . .
C10 C 1.08697(18) 1.4269(3) 0.44539(13) 0.0464(7) Uani 1 1 d . . . . .
C11 C 1.14428(18) 1.4028(3) 0.50660(13) 0.0496(7) Uani 1 1 d . . . . .
H11 H 1.2009 1.4475 0.5198 0.060 Uiso 1 1 calc R . . . .
C12 C 1.11945(17) 1.3143(3) 0.54838(13) 0.0468(7) Uani 1 1 d . . . . .
C13 C 1.03556(17) 1.2441(3) 0.52849(12) 0.0442(7) Uani 1 1 d . . . . .
H13 H 1.0187 1.1820 0.5558 0.053 Uiso 1 1 calc R . . . .
C14 C 1.1144(2) 1.5259(4) 0.40051(15) 0.0754(10) Uani 1 1 d . . . . .
H14A H 1.0685 1.5230 0.3598 0.113 Uiso 1 1 calc GR . . . .
H14B H 1.1699 1.4894 0.3974 0.113 Uiso 1 1 calc GR . . . .
H14C H 1.1222 1.6283 0.4158 0.113 Uiso 1 1 calc GR . . . .
C15 C 1.1815(2) 1.2960(4) 0.61547(14) 0.0727(10) Uani 1 1 d . . . . .
H15A H 1.1746 1.3811 0.6399 0.109 Uiso 1 1 calc GR . . . .
H15B H 1.2426 1.2909 0.6164 0.109 Uiso 1 1 calc GR . . . .
H15C H 1.1667 1.2044 0.6327 0.109 Uiso 1 1 calc GR . . . .
C16 C 0.92887(19) 0.8433(3) 0.26681(13) 0.0537(8) Uani 1 1 d . . . . .
H16 H 0.8751 0.7905 0.2500 0.064 Uiso 1 1 calc R . . . .
C17 C 0.92738(19) 0.9797(4) 0.29517(14) 0.0530(8) Uani 1 1 d . . . . .
H17 H 0.8740 1.0183 0.2978 0.064 Uiso 1 1 calc R . . . .
C18 C 1.00653(18) 1.0581(3) 0.31967(13) 0.0494(7) Uani 1 1 d . . . . .
H18 H 1.0074 1.1507 0.3395 0.059 Uiso 1 1 calc R . . . .
C19 C 1.08465(16) 0.9996(3) 0.31489(11) 0.0372(6) Uani 1 1 d . . . . .
C20 C 1.07809(17) 0.8612(3) 0.28507(12) 0.0409(6) Uani 1 1 d . . . . .
C21 C 1.17117(17) 1.0874(3) 0.33863(12) 0.0410(6) Uani 1 1 d . . . . .
C22 C 1.29282(16) 1.1483(3) 0.43970(12) 0.0388(6) Uani 1 1 d . . . . .
C23 C 1.42637(16) 1.2849(3) 0.43241(11) 0.0365(6) Uani 1 1 d . . . . .
C24 C 1.44973(18) 1.3883(3) 0.39445(12) 0.0429(7) Uani 1 1 d . . . . .
H24 H 1.4076 1.4163 0.3561 0.051 Uiso 1 1 calc R . . . .
C25 C 1.53580(19) 1.4508(3) 0.41314(13) 0.0468(7) Uani 1 1 d . . . . .
C26 C 1.59695(19) 1.4066(3) 0.47022(13) 0.0493(7) Uani 1 1 d . . . . .
H26 H 1.6543 1.4484 0.4833 0.059 Uiso 1 1 calc R . . . .
C27 C 1.57555(17) 1.3024(3) 0.50852(13) 0.0454(7) Uani 1 1 d . . . . .
C28 C 1.48885(17) 1.2413(3) 0.48930(12) 0.0415(6) Uani 1 1 d . . . . .
H28 H 1.4732 1.1716 0.5147 0.050 Uiso 1 1 calc R . . . .
C29 C 1.5605(2) 1.5667(4) 0.37252(16) 0.0737(10) Uani 1 1 d . . . . .
H29A H 1.6062 1.5257 0.3580 0.111 Uiso 1 1 calc GR . . . .
H29B H 1.5827 1.6566 0.3967 0.111 Uiso 1 1 calc GR . . . .
H29C H 1.5083 1.5913 0.3371 0.111 Uiso 1 1 calc GR . . . .
C30 C 1.64402(19) 1.2578(4) 0.57073(15) 0.0651(9) Uani 1 1 d . . . . .
H30A H 1.6369 1.3206 0.6034 0.098 Uiso 1 1 calc GR . . . .
H30B H 1.7034 1.2710 0.5690 0.098 Uiso 1 1 calc GR . . . .
H30C H 1.6354 1.1535 0.5794 0.098 Uiso 1 1 calc GR . . . .

loop_
_atom_site_aniso_label
_atom_site_aniso_U_11
_atom_site_aniso_U_22
_atom_site_aniso_U_33
_atom_site_aniso_U_23
_atom_site_aniso_U_13
_atom_site_aniso_U_12
Cl1 0.0473(5) 0.1067(7) 0.0390(4) -0.0119(4) 0.0162(3) 0.0063(4)
Cl2 0.0468(5) 0.0771(6) 0.0751(6) -0.0078(5) 0.0165(4) 0.0167(4)
O1 0.0405(11) 0.0818(15) 0.0382(10) 0.0147(10) 0.0080(9) -0.0159(10)
O2 0.0511(12) 0.0903(16) 0.0324(11) 0.0037(11) 0.0060(9) -0.0327(11)
O3 0.0561(13) 0.1093(18) 0.0408(11) 0.0113(12) 0.0126(10) -0.0365(13)
O4 0.0444(12) 0.0865(15) 0.0344(11) 0.0007(10) 0.0085(9) -0.0244(10)
N1 0.0397(14) 0.0520(14) 0.0406(13) -0.0051(11) 0.0044(11) -0.0017(11)
N2 0.0365(13) 0.0627(15) 0.0294(11) 0.0010(11) 0.0086(10) -0.0182(11)
N3 0.0397(13) 0.0651(15) 0.0345(12) 0.0060(12) 0.0080(10) -0.0162(12)
N4 0.0420(15) 0.0533(15) 0.0546(15) -0.0124(12) 0.0078(12) -0.0065(12)
N5 0.0312(12) 0.0548(14) 0.0324(11) 0.0002(11) 0.0098(9) -0.0113(10)
N6 0.0322(12) 0.0561(14) 0.0337(11) 0.0019(11) 0.0070(10) -0.0128(10)
C1 0.0306(15) 0.0526(18) 0.0568(18) -0.0024(15) 0.0060(14) -0.0064(13)
C2 0.0362(16) 0.0502(17) 0.0562(18) -0.0007(15) 0.0207(14) -0.0018(13)
C3 0.0417(16) 0.0443(16) 0.0364(14) -0.0028(13) 0.0122(12) -0.0028(13)
C4 0.0319(14) 0.0405(15) 0.0314(14) 0.0035(12) 0.0099(11) -0.0001(11)
C5 0.0354(15) 0.0475(16) 0.0301(13) 0.0031(13) 0.0070(12) 0.0062(12)
C6 0.0322(14) 0.0493(16) 0.0332(14) 0.0016(13) 0.0100(12) -0.0024(12)
C7 0.0373(15) 0.0548(17) 0.0328(15) -0.0021(13) 0.0092(12) -0.0111(13)
C8 0.0310(14) 0.0435(15) 0.0376(14) -0.0054(12) 0.0105(12) -0.0078(11)
C9 0.0378(15) 0.0433(15) 0.0358(14) -0.0010(13) 0.0092(12) -0.0049(12)
C10 0.0425(16) 0.0502(17) 0.0482(17) -0.0055(14) 0.0177(14) -0.0123(13)
C11 0.0317(15) 0.0624(19) 0.0525(18) -0.0084(15) 0.0113(14) -0.0137(13)
C12 0.0328(16) 0.0592(18) 0.0437(16) -0.0040(14) 0.0067(13) -0.0036(13)
C13 0.0374(16) 0.0546(17) 0.0385(15) 0.0056(13) 0.0099(13) -0.0050(13)
C14 0.072(2) 0.091(3) 0.064(2) 0.008(2) 0.0235(18) -0.035(2)
C15 0.0474(19) 0.103(3) 0.0533(19) 0.007(2) -0.0021(15) -0.0116(19)
C16 0.0382(17) 0.064(2) 0.0538(18) -0.0091(16) 0.0083(14) -0.0151(15)
C17 0.0359(16) 0.066(2) 0.0594(19) -0.0090(17) 0.0191(14) -0.0031(15)
C18 0.0433(17) 0.0542(18) 0.0554(18) -0.0166(15) 0.0228(14) -0.0061(14)
C19 0.0350(15) 0.0466(16) 0.0284(13) 0.0012(12) 0.0089(11) -0.0069(12)
C20 0.0374(16) 0.0470(17) 0.0350(14) 0.0018(13) 0.0078(12) 0.0052(13)
C21 0.0339(15) 0.0496(17) 0.0391(15) 0.0006(13) 0.0119(12) -0.0046(12)
C22 0.0316(15) 0.0475(16) 0.0369(15) -0.0032(13) 0.0109(12) -0.0066(12)
C23 0.0335(14) 0.0381(14) 0.0396(15) -0.0063(13) 0.0146(12) -0.0065(12)
C24 0.0457(17) 0.0456(16) 0.0360(14) -0.0044(13) 0.0123(13) -0.0078(13)
C25 0.0503(18) 0.0449(16) 0.0495(17) -0.0069(14) 0.0226(15) -0.0177(14)
C26 0.0378(16) 0.0538(18) 0.0576(18) -0.0106(16) 0.0178(15) -0.0176(13)
C27 0.0366(16) 0.0506(17) 0.0483(16) -0.0066(14) 0.0134(13) -0.0057(13)
C28 0.0353(15) 0.0441(16) 0.0459(16) 0.0012(13) 0.0148(13) -0.0052(12)
C29 0.079(2) 0.075(2) 0.069(2) 0.0035(19) 0.0280(19) -0.0343(19)
C30 0.0381(17) 0.080(2) 0.066(2) 0.0099(18) 0.0022(15) -0.0086(16)

loop_
_atom_type_symbol
_atom_type_description
_atom_type_scat_dispersion_real
_atom_type_scat_dispersion_imag
_atom_type_scat_source
C C 0.0033 0.0016 'International Tables Vol C Tables 4.2.6.8 and 6.1.1.4'
H H 0.0000 0.0000 'International Tables Vol C Tables 4.2.6.8 and 6.1.1.4'
Cl Cl 0.1484 0.1585 'International Tables Vol C Tables 4.2.6.8 and 6.1.1.4'
N N 0.0061 0.0033 'International Tables Vol C Tables 4.2.6.8 and 6.1.1.4'
O O 0.0106 0.0060 'International Tables Vol C Tables 4.2.6.8 and 6.1.1.4'

loop_
_geom_angle_atom_site_label_1
_geom_angle_atom_site_label_2
_geom_angle_atom_site_label_3
_geom_angle
_geom_angle_site_symmetry_1
_geom_angle_site_symmetry_3
C5 N1 C1 116.8(2) . .
C6 N2 H2 115.8 . .
C6 N2 C7 128.4(2) . .
C7 N2 H2 115.8 . .
C7 N3 H3 115.4 . .
C7 N3 C8 129.2(2) . .
C8 N3 H3 115.4 . .
C20 N4 C16 116.4(2) . .
C21 N5 H5 115.6 . .
C21 N5 C22 128.8(2) . .
C22 N5 H5 115.6 . .
C22 N6 H6 115.9 . .
C22 N6 C23 128.3(2) . .
C23 N6 H6 115.9 . .
N1 C1 H1 118.2 . .
N1 C1 C2 123.6(3) . .
C2 C1 H1 118.2 . .
C1 C2 H2A 120.8 . .
C1 C2 C3 118.5(2) . .
C3 C2 H2A 120.8 . .
C2 C3 H3A 120.0 . .
C2 C3 C4 119.9(2) . .
C4 C3 H3A 120.0 . .
C3 C4 C5 116.0(2) . .
C3 C4 C6 120.8(2) . .
C5 C4 C6 123.0(2) . .
N1 C5 Cl1 114.01(19) . .
N1 C5 C4 125.1(2) . .
C4 C5 Cl1 120.9(2) . .
O1 C6 N2 123.1(2) . .
O1 C6 C4 121.5(2) . .
N2 C6 C4 115.4(2) . .
O2 C7 N2 118.5(2) . .
O2 C7 N3 125.9(2) . .
N3 C7 N2 115.6(2) . .
C9 C8 N3 115.6(2) . .
C13 C8 N3 124.1(2) . .
C13 C8 C9 120.3(2) . .
C8 C9 H9 119.5 . .
C10 C9 C8 121.0(2) . .
C10 C9 H9 119.5 . .
C9 C10 C11 118.0(2) . .
C9 C10 C14 120.7(3) . .
C11 C10 C14 121.3(3) . .
C10 C11 H11 119.1 . .
C12 C11 C10 121.8(2) . .
C12 C11 H11 119.1 . .
C11 C12 C13 119.4(2) . .
C11 C12 C15 120.6(3) . .
C13 C12 C15 120.0(3) . .
C8 C13 C12 119.5(2) . .
C8 C13 H13 120.2 . .
C12 C13 H13 120.2 . .
C10 C14 H14A 109.5 . .
C10 C14 H14B 109.5 . .
C10 C14 H14C 109.5 . .
H14A C14 H14B 109.5 . .
H14A C14 H14C 109.5 . .
H14B C14 H14C 109.5 . .
C12 C15 H15A 109.5 . .
C12 C15 H15B 109.5 . .
C12 C15 H15C 109.5 . .
H15A C15 H15B 109.5 . .
H15A C15 H15C 109.5 . .
H15B C15 H15C 109.5 . .
N4 C16 H16 118.2 . .
N4 C16 C17 123.6(3) . .
C17 C16 H16 118.2 . .
C16 C17 H17 120.8 . .
C16 C17 C18 118.3(3) . .
C18 C17 H17 120.8 . .
C17 C18 H18 120.0 . .
C17 C18 C19 120.0(3) . .
C19 C18 H18 120.0 . .
C18 C19 C20 116.7(2) . .
C18 C19 C21 120.7(2) . .
C20 C19 C21 122.6(2) . .
N4 C20 Cl2 115.4(2) . .
N4 C20 C19 125.0(2) . .
C19 C20 Cl2 119.6(2) . .
O3 C21 N5 123.8(2) . .
O3 C21 C19 122.2(2) . .
N5 C21 C19 113.9(2) . .
O4 C22 N5 118.9(2) . .
O4 C22 N6 125.5(2) . .
N6 C22 N5 115.5(2) . .
C24 C23 N6 116.6(2) . .
C28 C23 N6 123.2(2) . .
C28 C23 C24 120.2(2) . .
C23 C24 H24 119.7 . .
C23 C24 C25 120.7(3) . .
C25 C24 H24 119.7 . .
C24 C25 C29 120.7(3) . .
C26 C25 C24 118.3(2) . .
C26 C25 C29 121.0(3) . .
C25 C26 H26 119.0 . .
C25 C26 C27 122.1(2) . .
C27 C26 H26 119.0 . .
C26 C27 C28 119.0(3) . .
C26 C27 C30 120.5(2) . .
C28 C27 C30 120.5(2) . .
C23 C28 C27 119.8(2) . .
C23 C28 H28 120.1 . .
C27 C28 H28 120.1 . .
C25 C29 H29A 109.5 . .
C25 C29 H29B 109.5 . .
C25 C29 H29C 109.5 . .
H29A C29 H29B 109.5 . .
H29A C29 H29C 109.5 . .
H29B C29 H29C 109.5 . .
C27 C30 H30A 109.5 . .
C27 C30 H30B 109.5 . .
C27 C30 H30C 109.5 . .
H30A C30 H30B 109.5 . .
H30A C30 H30C 109.5 . .
H30B C30 H30C 109.5 . .

loop_
_geom_bond_atom_site_label_1
_geom_bond_atom_site_label_2
_geom_bond_distance
_geom_bond_site_symmetry_2
Cl1 C5 1.745(3) .
Cl2 C20 1.749(3) .
O1 C6 1.219(3) .
O2 C7 1.221(3) .
O3 C21 1.214(3) .
O4 C22 1.224(3) .
N1 C1 1.331(3) .
N1 C5 1.323(3) .
N2 H2 0.8600 .
N2 C6 1.368(3) .
N2 C7 1.418(3) .
N3 H3 0.8600 .
N3 C7 1.333(3) .
N3 C8 1.423(3) .
N4 C16 1.339(4) .
N4 C20 1.318(3) .
N5 H5 0.8600 .
N5 C21 1.364(3) .
N5 C22 1.405(3) .
N6 H6 0.8600 .
N6 C22 1.339(3) .
N6 C23 1.422(3) .
C1 H1 0.9300 .
C1 C2 1.367(4) .
C2 H2A 0.9300 .
C2 C3 1.379(4) .
C3 H3A 0.9300 .
C3 C4 1.386(3) .
C4 C5 1.390(3) .
C4 C6 1.497(3) .
C8 C9 1.386(3) .
C8 C13 1.384(3) .
C9 H9 0.9300 .
C9 C10 1.386(4) .
C10 C11 1.390(4) .
C10 C14 1.510(4) .
C11 H11 0.9300 .
C11 C12 1.381(4) .
C12 C13 1.393(4) .
C12 C15 1.510(4) .
C13 H13 0.9300 .
C14 H14A 0.9600 .
C14 H14B 0.9600 .
C14 H14C 0.9600 .
C15 H15A 0.9600 .
C15 H15B 0.9600 .
C15 H15C 0.9600 .
C16 H16 0.9300 .
C16 C17 1.367(4) .
C17 H17 0.9300 .
C17 C18 1.372(4) .
C18 H18 0.9300 .
C18 C19 1.376(4) .
C19 C20 1.381(4) .
C19 C21 1.504(3) .
C23 C24 1.385(3) .
C23 C28 1.385(4) .
C24 H24 0.9300 .
C24 C25 1.394(4) .
C25 C26 1.381(4) .
C25 C29 1.511(4) .
C26 H26 0.9300 .
C26 C27 1.382(4) .
C27 C28 1.398(4) .
C27 C30 1.508(4) .
C28 H28 0.9300 .
C29 H29A 0.9600 .
C29 H29B 0.9600 .
C29 H29C 0.9600 .
C30 H30A 0.9600 .
C30 H30B 0.9600 .
C30 H30C 0.9600 .

loop_
_geom_hbond_atom_site_label_D
_geom_hbond_atom_site_label_H
_geom_hbond_atom_site_label_A
_geom_hbond_distance_DH
_geom_hbond_distance_HA
_geom_hbond_distance_DA
_geom_hbond_angle_DHA
_geom_hbond_site_symmetry_A
N2 H2 O4 0.86 2.03 2.886(3) 170.7 3_776
N3 H3 O1 0.86 1.95 2.664(3) 139.5 .
N5 H5 O2 0.86 1.98 2.815(3) 164.8 3_776
N6 H6 O3 0.86 1.99 2.679(3) 137.0 .
C13 H13 O2 0.93 2.35 2.935(3) 120.6 .
C16 H16 O1 0.93 2.56 3.429(3) 155.2 2_645
C28 H28 O4 0.93 2.36 2.926(3) 118.7 .

loop_
_geom_torsion_atom_site_label_1
_geom_torsion_atom_site_label_2
_geom_torsion_atom_site_label_3
_geom_torsion_atom_site_label_4
_geom_torsion
_geom_torsion_site_symmetry_1
_geom_torsion_site_symmetry_2
_geom_torsion_site_symmetry_3
_geom_torsion_site_symmetry_4
N1 C1 C2 C3 0.4(4) . . . .
N3 C8 C9 C10 -178.2(2) . . . .
N3 C8 C13 C12 179.8(2) . . . .
N4 C16 C17 C18 0.4(5) . . . .
N6 C23 C24 C25 -178.2(2) . . . .
N6 C23 C28 C27 177.7(2) . . . .
C1 N1 C5 Cl1 179.0(2) . . . .
C1 N1 C5 C4 1.0(4) . . . .
C1 C2 C3 C4 1.4(4) . . . .
C2 C3 C4 C5 -1.8(4) . . . .
C2 C3 C4 C6 173.6(2) . . . .
C3 C4 C5 Cl1 -177.26(19) . . . .
C3 C4 C5 N1 0.7(4) . . . .
C3 C4 C6 O1 -129.3(3) . . . .
C3 C4 C6 N2 48.6(3) . . . .
C5 N1 C1 C2 -1.5(4) . . . .
C5 C4 C6 O1 45.8(4) . . . .
C5 C4 C6 N2 -136.2(3) . . . .
C6 N2 C7 O2 -179.7(3) . . . .
C6 N2 C7 N3 0.3(4) . . . .
C6 C4 C5 Cl1 7.4(3) . . . .
C6 C4 C5 N1 -174.7(2) . . . .
C7 N2 C6 O1 -0.4(4) . . . .
C7 N2 C6 C4 -178.3(2) . . . .
C7 N3 C8 C9 -173.8(3) . . . .
C7 N3 C8 C13 6.8(4) . . . .
C8 N3 C7 O2 1.2(5) . . . .
C8 N3 C7 N2 -178.7(2) . . . .
C8 C9 C10 C11 -1.5(4) . . . .
C8 C9 C10 C14 179.6(3) . . . .
C9 C8 C13 C12 0.4(4) . . . .
C9 C10 C11 C12 0.1(4) . . . .
C10 C11 C12 C13 1.5(4) . . . .
C10 C11 C12 C15 -177.2(3) . . . .
C11 C12 C13 C8 -1.8(4) . . . .
C13 C8 C9 C10 1.2(4) . . . .
C14 C10 C11 C12 179.0(3) . . . .
C15 C12 C13 C8 176.9(3) . . . .
C16 N4 C20 Cl2 -179.5(2) . . . .
C16 N4 C20 C19 1.8(4) . . . .
C16 C17 C18 C19 0.5(4) . . . .
C17 C18 C19 C20 -0.3(4) . . . .
C17 C18 C19 C21 177.0(3) . . . .
C18 C19 C20 Cl2 -179.6(2) . . . .
C18 C19 C20 N4 -0.9(4) . . . .
C18 C19 C21 O3 -105.0(3) . . . .
C18 C19 C21 N5 74.5(3) . . . .
C20 N4 C16 C17 -1.5(4) . . . .
C20 C19 C21 O3 72.1(4) . . . .
C20 C19 C21 N5 -108.4(3) . . . .
C21 N5 C22 O4 -172.9(3) . . . .
C21 N5 C22 N6 6.3(4) . . . .
C21 C19 C20 Cl2 3.2(3) . . . .
C21 C19 C20 N4 -178.1(2) . . . .
C22 N5 C21 O3 -6.7(5) . . . .
C22 N5 C21 C19 173.8(2) . . . .
C22 N6 C23 C24 -165.2(2) . . . .
C22 N6 C23 C28 17.2(4) . . . .
C23 N6 C22 O4 4.8(4) . . . .
C23 N6 C22 N5 -174.3(2) . . . .
C23 C24 C25 C26 0.2(4) . . . .
C23 C24 C25 C29 -178.4(3) . . . .
C24 C23 C28 C27 0.3(4) . . . .
C24 C25 C26 C27 0.6(4) . . . .
C25 C26 C27 C28 -0.9(4) . . . .
C25 C26 C27 C30 -179.6(3) . . . .
C26 C27 C28 C23 0.5(4) . . . .
C28 C23 C24 C25 -0.6(4) . . . .
C29 C25 C26 C27 179.2(3) . . . .
C30 C27 C28 C23 179.1(3) . . . .
